data_4072936
loop_
_publ_author_name
'Chauhan, Ashok K. S.'
'Singh, Puspendra'
'Kumar, Arun'
'Srivastava, Ramesh C.'
'Butcher, Ray J.'
'Duthie, Andrew'

_publ_section_title
;
 Room-Temperature Insertion of Elemental Tellurium into the Csp3&#x2212;Br
 and &#x2212;I Bonds of \a-Bromo- and \a-Iodopinacolone
;
_journal_issue 8
_journal_name_full Organometallics
_journal_page_first 1955
_journal_paper_doi 10.1021/om061144a
_journal_volume 26
_journal_year 2007
_chemical_formula_moiety 'C16 H18 I2 O Te'
_chemical_formula_sum 'C16 H18 I2 O Te'
_chemical_formula_weight 607.70
_chemical_name_systematic
;
 ?
;
_space_group_IT_number 61
_symmetry_cell_setting orthorhombic
_symmetry_space_group_name_Hall '-P 2bc 2ac'
_symmetry_space_group_name_H-M 'P c a b'
_atom_sites_solution_hydrogens geom
_atom_sites_solution_primary direct
_atom_sites_solution_secondary difmap
_audit_creation_method SHELXL-97
_cell_angle_alpha 90.00
_cell_angle_beta 90.00
_cell_angle_gamma 90.00
_cell_formula_units_Z 8
_cell_length_a 9.3437(18)
_cell_length_b 18.924(4)
_cell_length_c 20.531(4)
_cell_measurement_reflns_used 8695
_cell_measurement_temperature 93(2)
_cell_measurement_theta_max 24.73
_cell_measurement_theta_min 1.98
_cell_volume 3630.3(13)
_computing_cell_refinement 'SAINT (Bruker, 2000)'
_computing_data_collection 'SMART (Bruker, 2000)'
_computing_data_reduction 'SAINT (Bruker, 2000)'
_computing_molecular_graphics 'DIAMOND (Bergerhoff et al., 1996)'
_computing_publication_material 'SHELXL97 (Sheldrick, 1997)'
_computing_structure_refinement 'SHELXL97 (Sheldrick, 1997)'
_computing_structure_solution 'SHELXS97 (Sheldrick, 1997)'
_diffrn_ambient_temperature 93(2)
_diffrn_measured_fraction_theta_full 0.998
_diffrn_measured_fraction_theta_max 0.998
_diffrn_measurement_device_type 'Bruker P4'
_diffrn_measurement_method '\w scans'
_diffrn_radiation_monochromator graphite
_diffrn_radiation_source 'fine-focus sealed tube'
_diffrn_radiation_type MoK\a
_diffrn_radiation_wavelength 0.71073
_diffrn_reflns_av_R_equivalents 0.1044
_diffrn_reflns_av_sigmaI/netI 0.0694
_diffrn_reflns_limit_h_max 9
_diffrn_reflns_limit_h_min -10
_diffrn_reflns_limit_k_max 22
_diffrn_reflns_limit_k_min -22
_diffrn_reflns_limit_l_max 24
_diffrn_reflns_limit_l_min -24
_diffrn_reflns_number 18500
_diffrn_reflns_theta_full 24.73
_diffrn_reflns_theta_max 24.73
_diffrn_reflns_theta_min 1.98
_exptl_absorpt_coefficient_mu 5.035
_exptl_absorpt_correction_T_max 1.000
_exptl_absorpt_correction_T_min 0.356
_exptl_absorpt_correction_type multi-scan
_exptl_absorpt_process_details 'SADABS (Bruker, 2000)'
_exptl_crystal_colour Yellow-orange
_exptl_crystal_density_diffrn 2.224
_exptl_crystal_density_method 'not measured'
_exptl_crystal_description Plate
_exptl_crystal_F_000 2240
_exptl_crystal_size_max 0.30
_exptl_crystal_size_mid 0.20
_exptl_crystal_size_min 0.04
_refine_diff_density_max 1.863
_refine_diff_density_min -2.892
_refine_diff_density_rms 0.322
_refine_ls_extinction_method none
_refine_ls_goodness_of_fit_ref 1.031
_refine_ls_hydrogen_treatment constr
_refine_ls_matrix_type full
_refine_ls_number_parameters 181
_refine_ls_number_reflns 3096
_refine_ls_number_restraints 0
_refine_ls_restrained_S_all 1.031
_refine_ls_R_factor_all 0.0896
_refine_ls_R_factor_gt 0.0541
_refine_ls_shift/su_max 0.001
_refine_ls_shift/su_mean 0.000
_refine_ls_structure_factor_coef Fsqd
_refine_ls_weighting_details 'calc w=1/[\s^2^(Fo^2^)+(0.0930P)^2^+61.6828P] where P=(Fo^2^+2Fc^2^)/3'
_refine_ls_weighting_scheme calc
_refine_ls_wR_factor_gt 0.1354
_refine_ls_wR_factor_ref 0.1722
_reflns_number_gt 2198
_reflns_number_total 3096
_reflns_threshold_expression >2sigma(I)
_cod_data_source_file om061144asi20070213_024116.cif
_cod_data_source_block Compound_2c
_cod_depositor_comments
;
The following automatic conversions were performed:

'_symmetry_cell_setting' value 'Orthorhombic' changed to
'orthorhombic' according to
/home/saulius/struct/CIF-dictionaries/cif_core.dic dictionary named
'cif_core.dic' version 2.4.1 from 2010-06-29.

Automatic conversion script
Id: cif_fix_values 1715 2011-07-08 13:25:40Z adriana 
;
_cod_original_cell_volume 3630.1(13)
_cod_original_sg_symbol_H-M 'P cab'
_cod_database_code 4072936

loop_
_symmetry_equiv_pos_as_xyz
'x, y, z'
'-x, -y+1/2, z+1/2'
'x+1/2, -y, -z+1/2'
'-x+1/2, y+1/2, -z'
'-x, -y, -z'
'x, y-1/2, -z-1/2'
'-x-1/2, y, z-1/2'
'x-1/2, -y-1/2, z'

loop_
_atom_site_label
_atom_site_type_symbol
_atom_site_fract_x
_atom_site_fract_y
_atom_site_fract_z
_atom_site_U_iso_or_equiv
_atom_site_adp_type
_atom_site_occupancy
_atom_site_symmetry_multiplicity
_atom_site_calc_flag
_atom_site_refinement_flags
C1 C 0.2233(13) 0.3753(7) 0.5988(6) 0.022(3) Uani 1 1 d .
H1A H 0.1437 0.3728 0.5671 0.026 Uiso 1 1 calc R
H1B H 0.2260 0.3308 0.6241 0.026 Uiso 1 1 calc R
C2 C 0.2051(13) 0.4385(6) 0.6438(6) 0.021(3) Uani 1 1 d .
C3 C 0.0959(12) 0.4340(6) 0.6994(6) 0.018(3) Uani 1 1 d .
C4 C 0.1673(15) 0.3891(8) 0.7522(7) 0.035(3) Uani 1 1 d .
H4A H 0.1879 0.3420 0.7349 0.053 Uiso 1 1 calc R
H4B H 0.1029 0.3850 0.7897 0.053 Uiso 1 1 calc R
H4C H 0.2568 0.4117 0.7659 0.053 Uiso 1 1 calc R
C5 C 0.0618(15) 0.5076(7) 0.7247(8) 0.037(4) Uani 1 1 d .
H5A H -0.0083 0.5042 0.7601 0.055 Uiso 1 1 calc R
H5B H 0.0222 0.5363 0.6893 0.055 Uiso 1 1 calc R
H5C H 0.1496 0.5297 0.7411 0.055 Uiso 1 1 calc R
C6 C -0.0423(12) 0.3979(7) 0.6752(6) 0.023(3) Uani 1 1 d .
H6A H -0.0196 0.3505 0.6590 0.035 Uiso 1 1 calc R
H6B H -0.0845 0.4260 0.6400 0.035 Uiso 1 1 calc R
H6C H -0.1106 0.3943 0.7113 0.035 Uiso 1 1 calc R
C7 C 0.4258(12) 0.2950(6) 0.4998(6) 0.019(3) Uani 1 1 d .
C8 C 0.3627(13) 0.2356(6) 0.5279(7) 0.022(3) Uani 1 1 d .
H8 H 0.3134 0.2397 0.5682 0.027 Uiso 1 1 calc R
C9 C 0.3718(13) 0.1702(6) 0.4971(7) 0.026(3) Uani 1 1 d .
H9 H 0.3293 0.1299 0.5168 0.032 Uiso 1 1 calc R
C10 C 0.4420(13) 0.1634(7) 0.4382(7) 0.024(3) Uani 1 1 d .
H10 H 0.4443 0.1187 0.4172 0.028 Uiso 1 1 calc R
C11 C 0.5823(14) 0.2152(7) 0.3476(6) 0.029(3) Uani 1 1 d .
H11 H 0.5843 0.1711 0.3256 0.034 Uiso 1 1 calc R
C12 C 0.6479(15) 0.2729(7) 0.3210(7) 0.032(3) Uani 1 1 d .
H12 H 0.6978 0.2682 0.2809 0.038 Uiso 1 1 calc R
C13 C 0.6431(14) 0.3383(7) 0.3515(6) 0.026(3) Uani 1 1 d .
H13 H 0.6899 0.3773 0.3316 0.032 Uiso 1 1 calc R
C14 C 0.5732(12) 0.3484(7) 0.4091(7) 0.024(3) Uani 1 1 d .
H14 H 0.5706 0.3938 0.4288 0.029 Uiso 1 1 calc R
C15 C 0.5103(13) 0.2218(7) 0.4088(6) 0.023(3) Uani 1 1 d .
C16 C 0.5043(11) 0.2897(7) 0.4394(5) 0.016(2) Uani 1 1 d .
O1 O 0.2822(10) 0.4900(5) 0.6366(5) 0.030(2) Uani 1 1 d .
Te Te 0.42225(8) 0.39260(4) 0.55018(4) 0.0184(3) Uani 1 1 d .
I1 I 0.56099(8) 0.32558(4) 0.66208(4) 0.0240(3) Uani 1 1 d .
I2 I 0.26114(9) 0.46481(4) 0.44826(4) 0.0268(3) Uani 1 1 d .

loop_
_atom_site_aniso_label
_atom_site_aniso_U_11
_atom_site_aniso_U_22
_atom_site_aniso_U_33
_atom_site_aniso_U_23
_atom_site_aniso_U_13
_atom_site_aniso_U_12
C1 0.024(6) 0.027(7) 0.015(6) -0.004(6) -0.001(5) -0.007(5)
C2 0.025(6) 0.018(6) 0.019(7) 0.001(6) -0.001(5) 0.008(5)
C3 0.019(6) 0.018(6) 0.017(6) 0.001(5) 0.005(5) -0.002(5)
C4 0.027(7) 0.043(9) 0.034(8) 0.003(7) -0.003(6) -0.006(7)
C5 0.034(7) 0.031(8) 0.045(9) -0.012(7) 0.013(7) 0.006(6)
C6 0.013(5) 0.037(7) 0.020(7) -0.004(6) 0.000(5) 0.007(5)
C7 0.021(6) 0.024(6) 0.012(6) -0.005(5) -0.003(5) 0.011(5)
C8 0.022(6) 0.017(6) 0.028(7) 0.000(6) -0.006(6) 0.000(5)
C9 0.023(6) 0.015(6) 0.042(8) -0.006(6) -0.011(6) -0.007(5)
C10 0.026(6) 0.017(6) 0.028(7) -0.005(6) -0.008(6) -0.006(5)
C11 0.038(7) 0.023(7) 0.024(7) 0.004(6) 0.006(6) 0.014(6)
C12 0.034(7) 0.036(8) 0.026(7) 0.001(6) 0.014(7) 0.007(6)
C13 0.028(6) 0.033(7) 0.018(7) 0.007(6) 0.014(6) 0.014(6)
C14 0.019(6) 0.026(6) 0.028(7) 0.000(6) -0.006(6) 0.012(5)
C15 0.024(6) 0.021(6) 0.025(7) -0.004(6) 0.000(6) 0.006(5)
C16 0.012(5) 0.026(6) 0.009(6) 0.002(5) -0.001(5) 0.005(5)
O1 0.037(5) 0.017(4) 0.037(6) -0.002(4) 0.011(5) -0.008(4)
Te 0.0181(4) 0.0157(4) 0.0214(5) -0.0021(3) 0.0017(3) -0.0019(3)
I1 0.0245(4) 0.0244(5) 0.0232(5) -0.0032(4) -0.0031(3) 0.0007(3)
I2 0.0259(5) 0.0220(5) 0.0324(5) 0.0046(4) -0.0033(4) -0.0005(3)

loop_
_atom_type_symbol
_atom_type_description
_atom_type_scat_dispersion_real
_atom_type_scat_dispersion_imag
_atom_type_scat_source
C C 0.0033 0.0016 'International Tables Vol C Tables 4.2.6.8 and 6.1.1.4'
H H 0.0000 0.0000 'International Tables Vol C Tables 4.2.6.8 and 6.1.1.4'
O O 0.0106 0.0060 'International Tables Vol C Tables 4.2.6.8 and 6.1.1.4'
Te Te -0.5308 1.6751 'International Tables Vol C Tables 4.2.6.8 and 6.1.1.4'
I I -0.4742 1.8119 'International Tables Vol C Tables 4.2.6.8 and 6.1.1.4'

loop_
_geom_angle_atom_site_label_1
_geom_angle_atom_site_label_2
_geom_angle_atom_site_label_3
_geom_angle
C2 C1 Te 105.1(8)
C2 C1 H1A 110.7
Te C1 H1A 110.7
C2 C1 H1B 110.7
Te C1 H1B 110.7
H1A C1 H1B 108.8
O1 C2 C1 119.2(11)
O1 C2 C3 121.8(11)
C1 C2 C3 118.9(10)
C5 C3 C2 110.1(10)
C5 C3 C4 110.9(11)
C2 C3 C4 105.6(10)
C5 C3 C6 109.9(10)
C2 C3 C6 110.0(10)
C4 C3 C6 110.3(10)
C3 C4 H4A 109.5
C3 C4 H4B 109.5
H4A C4 H4B 109.5
C3 C4 H4C 109.5
H4A C4 H4C 109.5
H4B C4 H4C 109.5
C3 C5 H5A 109.5
C3 C5 H5B 109.5
H5A C5 H5B 109.5
C3 C5 H5C 109.5
H5A C5 H5C 109.5
H5B C5 H5C 109.5
C3 C6 H6A 109.5
C3 C6 H6B 109.5
H6A C6 H6B 109.5
C3 C6 H6C 109.5
H6A C6 H6C 109.5
H6B C6 H6C 109.5
C8 C7 C16 120.9(11)
C8 C7 Te 119.7(9)
C16 C7 Te 119.2(9)
C7 C8 C9 120.3(12)
C7 C8 H8 119.9
C9 C8 H8 119.9
C10 C9 C8 120.6(12)
C10 C9 H9 119.7
C8 C9 H9 119.7
C9 C10 C15 121.1(12)
C9 C10 H10 119.5
C15 C10 H10 119.5
C12 C11 C15 119.5(13)
C12 C11 H11 120.2
C15 C11 H11 120.2
C11 C12 C13 121.2(12)
C11 C12 H12 119.4
C13 C12 H12 119.4
C14 C13 C12 122.1(13)
C14 C13 H13 118.9
C12 C13 H13 118.9
C13 C14 C16 119.0(12)
C13 C14 H14 120.5
C16 C14 H14 120.5
C10 C15 C16 119.8(11)
C10 C15 C11 121.4(12)
C16 C15 C11 118.8(12)
C15 C16 C14 119.3(11)
C15 C16 C7 117.3(11)
C14 C16 C7 123.4(11)
C7 Te C1 96.2(5)
C7 Te I2 93.8(3)
C1 Te I2 87.6(3)
C7 Te I1 89.9(3)
C1 Te I1 87.3(3)
I2 Te I1 173.94(4)

loop_
_geom_bond_atom_site_label_1
_geom_bond_atom_site_label_2
_geom_bond_distance
C1 C2 1.520(17)
C1 Te 2.135(12)
C1 H1A 0.9900
C1 H1B 0.9900
C2 O1 1.222(15)
C2 C3 1.533(17)
C3 C5 1.520(18)
C3 C4 1.531(19)
C3 C6 1.544(16)
C4 H4A 0.9800
C4 H4B 0.9800
C4 H4C 0.9800
C5 H5A 0.9800
C5 H5B 0.9800
C5 H5C 0.9800
C6 H6A 0.9800
C6 H6B 0.9800
C6 H6C 0.9800
C7 C8 1.394(17)
C7 C16 1.445(16)
C7 Te 2.116(12)
C8 C9 1.392(17)
C8 H8 0.9500
C9 C10 1.381(19)
C9 H9 0.9500
C10 C15 1.411(18)
C10 H10 0.9500
C11 C12 1.366(19)
C11 C15 1.431(18)
C11 H11 0.9500
C12 C13 1.388(19)
C12 H12 0.9500
C13 C14 1.364(18)
C13 H13 0.9500
C14 C16 1.426(18)
C14 H14 0.9500
C15 C16 1.433(17)
Te I2 2.9174(12)
Te I1 2.9270(12)

loop_
_geom_torsion_atom_site_label_1
_geom_torsion_atom_site_label_2
_geom_torsion_atom_site_label_3
_geom_torsion_atom_site_label_4
_geom_torsion
Te C1 C2 O1 13.2(14)
Te C1 C2 C3 -163.3(9)
O1 C2 C3 C5 20.7(17)
C1 C2 C3 C5 -162.9(11)
O1 C2 C3 C4 -99.1(14)
C1 C2 C3 C4 77.3(13)
O1 C2 C3 C6 141.9(12)
C1 C2 C3 C6 -41.7(14)
C16 C7 C8 C9 -1.5(17)
Te C7 C8 C9 -176.1(9)
C7 C8 C9 C10 -0.6(18)
C8 C9 C10 C15 2.2(19)
C15 C11 C12 C13 -2(2)
C11 C12 C13 C14 0(2)
C12 C13 C14 C16 0.7(19)
C9 C10 C15 C16 -1.6(19)
C9 C10 C15 C11 -179.5(12)
C12 C11 C15 C10 -179.6(13)
C12 C11 C15 C16 2.5(19)
C10 C15 C16 C14 -179.7(11)
C11 C15 C16 C14 -1.7(17)
C10 C15 C16 C7 -0.5(17)
C11 C15 C16 C7 177.5(11)
C13 C14 C16 C15 0.2(17)
C13 C14 C16 C7 -179.0(11)
C8 C7 C16 C15 2.0(16)
Te C7 C16 C15 176.7(8)
C8 C7 C16 C14 -178.8(11)
Te C7 C16 C14 -4.2(15)
C8 C7 Te C1 -31.3(10)
C16 C7 Te C1 154.1(9)
C8 C7 Te I2 -119.2(9)
C16 C7 Te I2 66.1(8)
C8 C7 Te I1 56.0(9)
C16 C7 Te I1 -118.7(8)
C2 C1 Te C7 175.2(8)
C2 C1 Te I2 -91.2(8)
C2 C1 Te I1 85.6(8)
